data_7705376
loop_
_publ_author_name
'Sato, Ryota'
'Kanbara, Takaki'
'Kuwabara, Junpei'

_publ_section_title
;
 Air-stable Pd(0) catalyst bearing dual phosphine ligands: a detailed
 evaluation of air stability and catalytic property in cross-coupling
 reactions.
;
_journal_issue 36
_journal_name_full 'Dalton transactions (Cambridge, England : 2003)'
_journal_page_first 12814
_journal_page_last 12819
_journal_paper_doi 10.1039/d0dt02744h
_journal_volume 49
_journal_year 2020
_chemical_formula_moiety 'C56.5 H56 F18 O3 P2 Pd'
_chemical_formula_sum 'C56.5 H56 F18 O3 P2 Pd'
_chemical_formula_weight 1293.38
_space_group_crystal_system triclinic
_space_group_IT_number 2
_space_group_name_Hall '-P 1'
_space_group_name_H-M_alt 'P -1'
_atom_sites_solution_hydrogens geom
_atom_sites_solution_primary direct
_atom_sites_solution_secondary difmap
_audit_update_record
;
2019-08-29 deposited with the CCDC.	2020-08-28 downloaded from the CCDC.
;
_cell_angle_alpha 102.2520(10)
_cell_angle_beta 92.1720(10)
_cell_angle_gamma 110.8340(10)
_cell_formula_units_Z 2
_cell_length_a 14.2183(11)
_cell_length_b 14.2230(9)
_cell_length_c 15.4574(11)
_cell_measurement_reflns_used 9777
_cell_measurement_temperature 120
_cell_measurement_theta_max 27.11
_cell_measurement_theta_min 2.18
_cell_volume 2832.9(3)
_computing_cell_refinement Unknown
_computing_data_collection Unknown
_computing_data_reduction Unknown
_computing_molecular_graphics 'CrystalStructure 4.3'
_computing_publication_material 'CrystalStructure 4.3 (Rigaku, 2019)'
_computing_structure_refinement 'SHELXL Version 2018/3 (Sheldrick, 2008)'
_computing_structure_solution 'SIR92 (Altomare, et al., 1994)'
_diffrn_ambient_temperature 120
_diffrn_measured_fraction_theta_full 0.998
_diffrn_measured_fraction_theta_max 0.993
_diffrn_measurement_device_type 'Bruker APEX-II CCD'
_diffrn_measurement_method 'phi and omega scans'
_diffrn_radiation_monochromator 'Bruker Helios multilayer confocal mirror'
_diffrn_radiation_source 'Bruker TXS fine-focus rotating anode'
_diffrn_radiation_type 'Mo K\a'
_diffrn_radiation_wavelength 0.71069
_diffrn_reflns_av_R_equivalents 0.0146
_diffrn_reflns_av_unetI/netI 0.0167
_diffrn_reflns_Laue_measured_fraction_full 0.998
_diffrn_reflns_Laue_measured_fraction_max 0.993
_diffrn_reflns_limit_h_max 18
_diffrn_reflns_limit_h_min -18
_diffrn_reflns_limit_k_max 18
_diffrn_reflns_limit_k_min -18
_diffrn_reflns_limit_l_max 19
_diffrn_reflns_limit_l_min -19
_diffrn_reflns_number 32539
_diffrn_reflns_point_group_measured_fraction_full 0.998
_diffrn_reflns_point_group_measured_fraction_max 0.993
_diffrn_reflns_theta_full 25.240
_diffrn_reflns_theta_max 27.100
_diffrn_reflns_theta_min 1.358
_diffrn_standards_number 0
_exptl_absorpt_coefficient_mu 0.486
_exptl_absorpt_correction_T_max 0.7455
_exptl_absorpt_correction_T_min 0.7086
_exptl_absorpt_correction_type empirical
_exptl_crystal_colour nONE
_exptl_crystal_density_diffrn 1.516
_exptl_crystal_density_method 'not measured'
_exptl_crystal_description nONE
_exptl_crystal_F_000 1314.00
_exptl_crystal_size_max 0.350
_exptl_crystal_size_mid 0.250
_exptl_crystal_size_min 0.200
_refine_diff_density_max 1.60
_refine_diff_density_min -1.22
_refine_ls_extinction_method none
_refine_ls_goodness_of_fit_ref 1.059
_refine_ls_hydrogen_treatment constr
_refine_ls_number_parameters 723
_refine_ls_number_reflns 12411
_refine_ls_number_restraints 0
_refine_ls_R_factor_all 0.0480
_refine_ls_R_factor_gt 0.0451
_refine_ls_shift/su_max 0.001
_refine_ls_structure_factor_coef Fsqd
_refine_ls_weighting_details 'w = 1/[\s^2^(Fo^2^)+(0.0549P)^2^+7.4564P] where P=(Fo^2^+2Fc^2^)/3'
_refine_ls_weighting_scheme calc
_refine_ls_wR_factor_gt 0.1155
_refine_ls_wR_factor_ref 0.1185
_reflns_Friedel_coverage 0.000
_reflns_number_gt 11561
_reflns_number_total 12411
_reflns_threshold_expression F^2^>2.0\s(F^2^)
_cod_data_source_file d0dt02744h2.cif
_cod_data_source_block stu_PdOPiv_3a
_cod_depositor_comments 'Adding full bibliography for 7705376.cif.'
_cod_database_code 7705376

loop_
_space_group_symop_id
_space_group_symop_operation_xyz
1 +X,+Y,+Z
2 -X,-Y,-Z

loop_
_atom_site_label
_atom_site_type_symbol
_atom_site_fract_x
_atom_site_fract_y
_atom_site_fract_z
_atom_site_U_iso_or_equiv
_atom_site_adp_type
_atom_site_occupancy
_atom_site_site_symmetry_order
_atom_site_calc_flag
_atom_site_refinement_flags_posn
_atom_site_refinement_flags_adp
_atom_site_refinement_flags_occupancy
_atom_site_disorder_assembly
_atom_site_disorder_group
Pd1 Pd 0.28410(2) 0.17783(2) 0.69234(2) 0.01213(7) Uani 1 1 d . . . . .
P1 P 0.31092(5) 0.17586(5) 0.54415(4) 0.01257(13) Uani 1 1 d . . . . .
P2 P 0.26124(5) 0.17324(5) 0.83918(4) 0.01396(13) Uani 1 1 d . . . . .
F1 F 0.24160(17) -0.20118(18) 0.86495(19) 0.0524(6) Uani 1 1 d . . . . .
F2 F 0.1133(3) -0.2569(2) 0.9334(2) 0.0702(9) Uani 1 1 d . . . . .
F3 F 0.0993(2) -0.29801(17) 0.79188(19) 0.0616(7) Uani 1 1 d . . . . .
F4 F -0.1737(2) -0.1415(3) 0.8893(4) 0.1207(19) Uani 1 1 d . . . . .
F5 F -0.1569(2) -0.0539(3) 0.79362(16) 0.0834(12) Uani 1 1 d . . . . .
F6 F -0.12289(17) 0.0187(2) 0.92826(19) 0.0683(9) Uani 1 1 d . . . . .
F7 F -0.0722(2) 0.3433(3) 0.8979(3) 0.0933(12) Uani 1 1 d . . . . .
F8 F -0.0069(2) 0.3340(2) 0.77748(17) 0.0666(8) Uani 1 1 d . . . . .
F9 F 0.0359(2) 0.47741(19) 0.8728(2) 0.0698(9) Uani 1 1 d . . . . .
F10 F 0.1935(2) 0.4847(3) 1.17595(17) 0.0748(10) Uani 1 1 d . . . . .
F11 F 0.34110(19) 0.5024(2) 1.14713(15) 0.0529(6) Uani 1 1 d . . . . .
F12 F 0.2571(3) 0.3657(2) 1.18015(15) 0.0863(12) Uani 1 1 d . . . . .
F13 F 0.4091(4) 0.1468(3) 1.1718(2) 0.1186(19) Uani 1 1 d . . . . .
F14 F 0.5138(5) 0.0567(6) 1.1175(4) 0.0610(16) Uani 0.5 1 d . . P . .
F15 F 0.3808(5) 0.0084(2) 1.0923(2) 0.130(2) Uani 1 1 d . . . . .
F16 F 0.64897(13) 0.27720(15) 0.80762(12) 0.0290(4) Uani 1 1 d . . . . .
F17 F 0.71663(14) 0.35665(15) 0.94278(13) 0.0348(4) Uani 1 1 d . . . . .
F18 F 0.70552(14) 0.20051(16) 0.89054(14) 0.0358(4) Uani 1 1 d . . . . .
F19 F 0.5332(4) 0.1503(6) 1.1660(4) 0.071(2) Uani 0.5 1 d . . P . .
O1 O 0.28124(14) 0.32832(14) 0.70691(12) 0.0179(4) Uani 1 1 d . . . . .
O2 O 0.39960(16) 0.38789(16) 0.82508(14) 0.0271(4) Uani 1 1 d . . . . .
O3 O 0.5126(8) 0.5580(6) 0.9898(6) 0.202(4) Uani 1 1 d . . . . .
C1 C 0.28643(19) 0.03489(19) 0.67493(16) 0.0142(5) Uani 1 1 d . . . . .
C2 C 0.1975(2) -0.0536(2) 0.64947(17) 0.0170(5) Uani 1 1 d . . . . .
H2 H 0.135837 -0.046170 0.639501 0.020 Uiso 1 1 calc R U . . .
C3 C 0.1995(2) -0.1527(2) 0.63876(19) 0.0212(5) Uani 1 1 d . . . . .
H3 H 0.139569 -0.210520 0.620969 0.025 Uiso 1 1 calc R U . . .
C4 C 0.2903(2) -0.1656(2) 0.65450(19) 0.0228(6) Uani 1 1 d . . . . .
H4 H 0.291474 -0.231645 0.648157 0.027 Uiso 1 1 calc R U . . .
C5 C 0.3794(2) -0.0788(2) 0.67982(18) 0.0205(5) Uani 1 1 d . . . . .
H5 H 0.440673 -0.086766 0.690269 0.025 Uiso 1 1 calc R U . . .
C6 C 0.3774(2) 0.0200(2) 0.68963(17) 0.0173(5) Uani 1 1 d . . . . .
H6 H 0.437741 0.077421 0.706308 0.021 Uiso 1 1 calc R U . . .
C7 C 0.29176(19) 0.04950(19) 0.46687(17) 0.0153(5) Uani 1 1 d . . . . .
H7 H 0.319648 0.012869 0.501298 0.018 Uiso 1 1 calc R U . . .
C8 C 0.1788(2) -0.0197(2) 0.43926(17) 0.0179(5) Uani 1 1 d . . . . .
H8A H 0.143534 -0.021419 0.491731 0.021 Uiso 1 1 calc R U . . .
H8B H 0.148353 0.008803 0.399509 0.021 Uiso 1 1 calc R U . . .
C9 C 0.1680(2) -0.1299(2) 0.39220(19) 0.0227(6) Uani 1 1 d . . . . .
H9A H 0.194421 -0.159932 0.433458 0.027 Uiso 1 1 calc R U . . .
H9B H 0.096769 -0.172402 0.373973 0.027 Uiso 1 1 calc R U . . .
C10 C 0.2251(2) -0.1302(2) 0.31027(19) 0.0247(6) Uani 1 1 d . . . . .
H10A H 0.221785 -0.200008 0.284859 0.030 Uiso 1 1 calc R U . . .
H10B H 0.192803 -0.109111 0.265579 0.030 Uiso 1 1 calc R U . . .
C11 C 0.3358(2) -0.0572(2) 0.33440(19) 0.0235(6) Uani 1 1 d . . . . .
H11A H 0.368070 -0.054229 0.280330 0.028 Uiso 1 1 calc R U . . .
H11B H 0.370459 -0.084391 0.372031 0.028 Uiso 1 1 calc R U . . .
C12 C 0.3471(2) 0.0528(2) 0.38329(18) 0.0199(5) Uani 1 1 d . . . . .
H12A H 0.318755 0.083310 0.343795 0.024 Uiso 1 1 calc R U . . .
H12B H 0.418363 0.095621 0.400461 0.024 Uiso 1 1 calc R U . . .
C13 C 0.44299(19) 0.25769(19) 0.53618(17) 0.0158(5) Uani 1 1 d . . . . .
H13 H 0.450868 0.251487 0.472745 0.019 Uiso 1 1 calc R U . . .
C14 C 0.5178(2) 0.2183(2) 0.5767(2) 0.0215(5) Uani 1 1 d . . . . .
H14A H 0.510512 0.222160 0.639349 0.026 Uiso 1 1 calc R U . . .
H14B H 0.502167 0.146336 0.546819 0.026 Uiso 1 1 calc R U . . .
C15 C 0.6269(2) 0.2826(2) 0.5673(2) 0.0297(7) Uani 1 1 d . . . . .
H15A H 0.672760 0.257982 0.595395 0.036 Uiso 1 1 calc R U . . .
H15B H 0.635755 0.273875 0.504530 0.036 Uiso 1 1 calc R U . . .
C16 C 0.6533(2) 0.3971(2) 0.6102(2) 0.0296(7) Uani 1 1 d . . . . .
H16A H 0.650545 0.406780 0.673994 0.035 Uiso 1 1 calc R U . . .
H16B H 0.721823 0.436679 0.600961 0.035 Uiso 1 1 calc R U . . .
C17 C 0.5796(2) 0.4366(2) 0.5702(2) 0.0268(6) Uani 1 1 d . . . . .
H17A H 0.586707 0.432596 0.507540 0.032 Uiso 1 1 calc R U . . .
H17B H 0.595601 0.508682 0.600082 0.032 Uiso 1 1 calc R U . . .
C18 C 0.4702(2) 0.3725(2) 0.5801(2) 0.0232(6) Uani 1 1 d . . . . .
H18A H 0.461886 0.380723 0.642945 0.028 Uiso 1 1 calc R U . . .
H18B H 0.424407 0.397704 0.552753 0.028 Uiso 1 1 calc R U . . .
C19 C 0.23280(19) 0.2391(2) 0.50125(17) 0.0158(5) Uani 1 1 d . . . . .
H19 H 0.258786 0.310215 0.538330 0.019 Uiso 1 1 calc R U . . .
C20 C 0.2437(2) 0.2505(2) 0.40538(18) 0.0210(5) Uani 1 1 d . . . . .
H20A H 0.314891 0.282120 0.398785 0.025 Uiso 1 1 calc R U . . .
H20B H 0.216108 0.182652 0.364268 0.025 Uiso 1 1 calc R U . . .
C21 C 0.1873(2) 0.3179(3) 0.3831(2) 0.0288(7) Uani 1 1 d . . . . .
H21A H 0.218509 0.387386 0.421216 0.035 Uiso 1 1 calc R U . . .
H21B H 0.192503 0.322639 0.321698 0.035 Uiso 1 1 calc R U . . .
C22 C 0.0759(2) 0.2726(3) 0.3964(2) 0.0276(6) Uani 1 1 d . . . . .
H22A H 0.043372 0.205512 0.354899 0.033 Uiso 1 1 calc R U . . .
H22B H 0.042398 0.317807 0.383928 0.033 Uiso 1 1 calc R U . . .
C23 C 0.0647(2) 0.2606(2) 0.4916(2) 0.0222(6) Uani 1 1 d . . . . .
H23A H -0.006694 0.228849 0.497652 0.027 Uiso 1 1 calc R U . . .
H23B H 0.091605 0.328477 0.532751 0.027 Uiso 1 1 calc R U . . .
C24 C 0.1205(2) 0.1939(2) 0.51577(18) 0.0182(5) Uani 1 1 d . . . . .
H24A H 0.088888 0.123794 0.479011 0.022 Uiso 1 1 calc R U . . .
H24B H 0.115726 0.191225 0.577693 0.022 Uiso 1 1 calc R U . . .
C25 C 0.1659(2) 0.0516(2) 0.85376(16) 0.0166(5) Uani 1 1 d . . . . .
C26 C 0.1907(2) -0.0352(2) 0.85291(17) 0.0191(5) Uani 1 1 d . . . . .
H26 H 0.256842 -0.031233 0.847222 0.023 Uiso 1 1 calc R U . . .
C27 C 0.1169(2) -0.1276(2) 0.86054(18) 0.0218(5) Uani 1 1 d . . . . .
C28 C 0.0166(2) -0.1367(2) 0.86569(19) 0.0226(6) Uani 1 1 d . . . . .
H28 H -0.032662 -0.198961 0.869899 0.027 Uiso 1 1 calc R U . . .
C29 C -0.0082(2) -0.0516(2) 0.86443(18) 0.0203(5) Uani 1 1 d . . . . .
C30 C 0.0654(2) 0.0425(2) 0.85911(17) 0.0185(5) Uani 1 1 d . . . . .
H30 H 0.047380 0.099234 0.859136 0.022 Uiso 1 1 calc R U . . .
C31 C 0.1433(3) -0.2203(2) 0.8635(2) 0.0303(7) Uani 1 1 d . . . . .
C32 C -0.1158(2) -0.0582(2) 0.8686(2) 0.0257(6) Uani 1 1 d . . . . .
C33 C 0.2151(2) 0.2684(2) 0.90318(17) 0.0172(5) Uani 1 1 d . . . . .
C34 C 0.1395(2) 0.2898(2) 0.86017(18) 0.0188(5) Uani 1 1 d . . . . .
H34 H 0.118264 0.260865 0.799546 0.023 Uiso 1 1 calc R U . . .
C35 C 0.0962(2) 0.3544(2) 0.9085(2) 0.0228(6) Uani 1 1 d . . . . .
C36 C 0.1290(2) 0.4007(2) 0.9986(2) 0.0259(6) Uani 1 1 d . . . . .
H36 H 0.099353 0.443477 1.030786 0.031 Uiso 1 1 calc R U . . .
C37 C 0.2065(2) 0.3818(2) 1.03953(19) 0.0256(6) Uani 1 1 d . . . . .
C38 C 0.2496(2) 0.3163(2) 0.99263(18) 0.0209(5) Uani 1 1 d . . . . .
H38 H 0.301640 0.304404 1.021107 0.025 Uiso 1 1 calc R U . . .
C39 C 0.0133(2) 0.3766(3) 0.8639(2) 0.0336(7) Uani 1 1 d . . . . .
C40 C 0.2460(3) 0.4323(3) 1.1365(2) 0.0406(8) Uani 1 1 d . . . . .
C41 C 0.37397(19) 0.1831(2) 0.90660(17) 0.0168(5) Uani 1 1 d . . . . .
C42 C 0.3676(2) 0.1448(2) 0.98302(18) 0.0204(5) Uani 1 1 d . . . . .
H42 H 0.305111 0.118026 1.003412 0.025 Uiso 1 1 calc R U . . .
C43 C 0.4548(2) 0.1467(2) 1.02879(18) 0.0218(5) Uani 1 1 d . . . . .
C44 C 0.5481(2) 0.1858(2) 0.99867(19) 0.0215(5) Uani 1 1 d . . . . .
H44 H 0.606039 0.185932 1.028810 0.026 Uiso 1 1 calc R U . . .
C45 C 0.5543(2) 0.2247(2) 0.92306(18) 0.0187(5) Uani 1 1 d . . . . .
C46 C 0.4684(2) 0.2247(2) 0.87732(17) 0.0171(5) Uani 1 1 d . . . . .
H46 H 0.473632 0.252229 0.827463 0.021 Uiso 1 1 calc R U . . .
C47 C 0.4455(3) 0.1019(3) 1.1089(2) 0.0340(7) Uani 1 1 d . . . . .
C48 C 0.6562(2) 0.2649(2) 0.89081(19) 0.0226(6) Uani 1 1 d . . . . .
C49 C 0.3450(2) 0.4014(2) 0.76850(18) 0.0185(5) Uani 1 1 d . . . . .
C50 C 0.3515(2) 0.5126(2) 0.7704(2) 0.0263(6) Uani 1 1 d . . . . .
C51 C 0.2885(5) 0.5153(3) 0.6908(4) 0.079(2) Uani 1 1 d . . . . .
H51A H 0.311476 0.488176 0.636955 0.095 Uiso 1 1 calc R U . . .
H51B H 0.218611 0.473853 0.691358 0.095 Uiso 1 1 calc R U . . .
H51C H 0.295445 0.585504 0.693466 0.095 Uiso 1 1 calc R U . . .
C52 C 0.4621(3) 0.5802(3) 0.7691(4) 0.0583(13) Uani 1 1 d . . . . .
H52A H 0.502969 0.579175 0.819441 0.070 Uiso 1 1 calc R U . . .
H52B H 0.485152 0.553971 0.715003 0.070 Uiso 1 1 calc R U . . .
H52C H 0.467569 0.650134 0.771985 0.070 Uiso 1 1 calc R U . . .
C53 C 0.3168(4) 0.5549(3) 0.8562(3) 0.0515(11) Uani 1 1 d . . . . .
H53A H 0.357567 0.552662 0.906117 0.062 Uiso 1 1 calc R U . . .
H53B H 0.323833 0.625328 0.859582 0.062 Uiso 1 1 calc R U . . .
H53C H 0.247000 0.513677 0.857474 0.062 Uiso 1 1 calc R U . . .
C54 C 0.0523(6) 0.5502(6) 0.3761(5) 0.0401(16) Uiso 0.5 1 d . . P . .
C55 C 0.0269(6) 0.5232(6) 0.4382(5) 0.099(2) Uiso 1 1 d . . . . .
C56 C -0.0795(4) 0.4437(4) 0.4579(3) 0.0534(10) Uiso 1 1 d . . . . .
C57 C -0.1052(7) 0.4150(7) 0.5181(6) 0.0482(19) Uiso 0.5 1 d . . P . .
C58 C -0.0616(7) 0.4650(7) 0.3972(6) 0.053(2) Uiso 0.5 1 d . . P . .

loop_
_atom_site_aniso_label
_atom_site_aniso_U_11
_atom_site_aniso_U_22
_atom_site_aniso_U_33
_atom_site_aniso_U_23
_atom_site_aniso_U_13
_atom_site_aniso_U_12
Pd1 0.01307(10) 0.01140(10) 0.01158(10) 0.00238(7) 0.00116(7) 0.00443(7)
P1 0.0129(3) 0.0127(3) 0.0118(3) 0.0029(2) 0.0012(2) 0.0045(2)
P2 0.0136(3) 0.0156(3) 0.0123(3) 0.0033(2) 0.0014(2) 0.0051(2)
F1 0.0377(12) 0.0389(12) 0.0933(19) 0.0303(12) 0.0062(12) 0.0214(10)
F2 0.108(2) 0.0712(18) 0.0781(19) 0.0608(16) 0.0508(18) 0.0604(18)
F3 0.0758(18) 0.0281(11) 0.0743(18) -0.0069(11) -0.0201(14) 0.0256(12)
F4 0.0401(15) 0.081(2) 0.289(6) 0.119(3) 0.077(2) 0.0311(15)
F5 0.0424(14) 0.186(4) 0.0309(12) 0.0126(17) -0.0021(10) 0.0613(19)
F6 0.0289(11) 0.086(2) 0.0667(17) -0.0324(15) 0.0010(11) 0.0240(12)
F7 0.0332(14) 0.157(3) 0.128(3) 0.083(3) 0.0332(16) 0.0504(18)
F8 0.0742(18) 0.0852(19) 0.0506(14) -0.0156(13) -0.0242(13) 0.0634(17)
F9 0.0662(17) 0.0357(13) 0.104(2) 0.0012(13) -0.0312(16) 0.0282(12)
F10 0.0597(16) 0.107(2) 0.0384(13) -0.0321(14) 0.0065(12) 0.0366(16)
F11 0.0509(14) 0.0574(15) 0.0366(12) -0.0083(10) -0.0114(10) 0.0169(12)
F12 0.182(4) 0.0509(15) 0.0190(11) 0.0081(10) 0.0024(15) 0.037(2)
F13 0.272(6) 0.074(2) 0.0427(16) 0.0364(16) 0.074(3) 0.085(3)
F14 0.080(4) 0.099(4) 0.053(3) 0.057(3) 0.026(3) 0.067(4)
F15 0.268(6) 0.0413(16) 0.0550(19) 0.0328(15) 0.007(3) 0.017(2)
F16 0.0236(8) 0.0386(10) 0.0237(9) 0.0075(7) 0.0066(7) 0.0102(8)
F17 0.0238(9) 0.0304(10) 0.0330(10) -0.0042(8) 0.0020(7) -0.0033(7)
F18 0.0270(9) 0.0414(11) 0.0485(12) 0.0145(9) 0.0111(8) 0.0213(9)
F19 0.037(3) 0.134(6) 0.049(3) 0.067(4) -0.006(2) 0.016(3)
O1 0.0225(9) 0.0139(8) 0.0166(9) 0.0017(7) 0.0010(7) 0.0073(7)
O2 0.0272(11) 0.0226(10) 0.0276(11) 0.0043(8) -0.0057(8) 0.0066(8)
O3 0.256(10) 0.131(6) 0.158(7) 0.030(6) -0.037(7) 0.009(7)
C1 0.0182(12) 0.0138(11) 0.0113(11) 0.0030(9) 0.0026(9) 0.0064(9)
C2 0.0163(12) 0.0171(12) 0.0168(12) 0.0038(10) 0.0000(9) 0.0057(10)
C3 0.0239(13) 0.0142(12) 0.0219(13) 0.0038(10) 0.0008(10) 0.0032(10)
C4 0.0302(15) 0.0172(12) 0.0244(14) 0.0064(11) 0.0046(11) 0.0119(11)
C5 0.0229(13) 0.0231(13) 0.0205(13) 0.0076(11) 0.0042(10) 0.0131(11)
C6 0.0167(12) 0.0176(12) 0.0163(12) 0.0044(10) 0.0014(9) 0.0048(10)
C7 0.0165(12) 0.0147(11) 0.0140(11) 0.0020(9) 0.0014(9) 0.0058(9)
C8 0.0173(12) 0.0181(12) 0.0161(12) 0.0022(10) 0.0026(9) 0.0052(10)
C9 0.0224(13) 0.0167(12) 0.0233(14) -0.0007(10) 0.0039(11) 0.0037(10)
C10 0.0257(14) 0.0207(13) 0.0212(13) -0.0038(11) 0.0034(11) 0.0058(11)
C11 0.0230(14) 0.0232(14) 0.0213(13) -0.0011(11) 0.0055(11) 0.0087(11)
C12 0.0185(12) 0.0197(13) 0.0181(12) 0.0014(10) 0.0049(10) 0.0048(10)
C13 0.0142(11) 0.0152(12) 0.0176(12) 0.0045(9) 0.0033(9) 0.0045(9)
C14 0.0162(12) 0.0169(12) 0.0311(15) 0.0069(11) -0.0005(11) 0.0053(10)
C15 0.0149(13) 0.0221(14) 0.051(2) 0.0094(13) 0.0024(12) 0.0060(11)
C16 0.0170(13) 0.0221(14) 0.0425(18) 0.0050(13) 0.0000(12) 0.0007(11)
C17 0.0204(14) 0.0165(13) 0.0414(17) 0.0080(12) 0.0083(12) 0.0036(11)
C18 0.0188(13) 0.0135(12) 0.0359(16) 0.0051(11) 0.0066(11) 0.0046(10)
C19 0.0155(12) 0.0162(11) 0.0171(12) 0.0054(9) 0.0017(9) 0.0070(10)
C20 0.0181(12) 0.0291(14) 0.0197(13) 0.0123(11) 0.0041(10) 0.0096(11)
C21 0.0245(14) 0.0381(17) 0.0348(17) 0.0259(14) 0.0084(12) 0.0145(13)
C22 0.0210(14) 0.0363(16) 0.0326(16) 0.0183(13) 0.0019(12) 0.0133(12)
C23 0.0171(12) 0.0254(14) 0.0278(14) 0.0093(11) 0.0042(11) 0.0103(11)
C24 0.0166(12) 0.0209(12) 0.0200(13) 0.0087(10) 0.0054(10) 0.0078(10)
C25 0.0180(12) 0.0190(12) 0.0115(11) 0.0044(9) 0.0021(9) 0.0048(10)
C26 0.0201(13) 0.0214(13) 0.0163(12) 0.0055(10) 0.0032(10) 0.0077(10)
C27 0.0268(14) 0.0203(13) 0.0190(13) 0.0073(10) 0.0033(11) 0.0082(11)
C28 0.0239(14) 0.0210(13) 0.0204(13) 0.0076(11) 0.0037(11) 0.0040(11)
C29 0.0189(13) 0.0227(13) 0.0168(12) 0.0052(10) 0.0029(10) 0.0043(11)
C30 0.0187(12) 0.0197(12) 0.0164(12) 0.0043(10) 0.0018(10) 0.0065(10)
C31 0.0321(16) 0.0243(15) 0.0378(17) 0.0145(13) 0.0059(13) 0.0103(13)
C32 0.0187(13) 0.0266(14) 0.0287(15) 0.0066(12) 0.0038(11) 0.0046(11)
C33 0.0168(12) 0.0154(12) 0.0175(12) 0.0032(10) 0.0041(9) 0.0039(10)
C34 0.0181(12) 0.0173(12) 0.0185(12) 0.0017(10) 0.0022(10) 0.0051(10)
C35 0.0185(13) 0.0194(13) 0.0288(15) 0.0027(11) 0.0046(11) 0.0066(10)
C36 0.0270(14) 0.0195(13) 0.0285(15) 0.0003(11) 0.0110(12) 0.0076(11)
C37 0.0308(15) 0.0218(14) 0.0189(13) 0.0010(11) 0.0066(11) 0.0054(12)
C38 0.0234(13) 0.0207(13) 0.0164(12) 0.0038(10) 0.0027(10) 0.0059(11)
C39 0.0257(15) 0.0305(16) 0.0432(19) -0.0020(14) 0.0010(13) 0.0153(13)
C40 0.064(2) 0.0343(18) 0.0213(16) -0.0012(13) 0.0083(15) 0.0192(17)
C41 0.0163(12) 0.0174(12) 0.0154(12) 0.0022(9) -0.0006(9) 0.0058(10)
C42 0.0188(13) 0.0255(14) 0.0178(12) 0.0062(11) 0.0020(10) 0.0086(11)
C43 0.0244(14) 0.0249(14) 0.0174(13) 0.0071(11) -0.0013(10) 0.0100(11)
C44 0.0199(13) 0.0233(13) 0.0211(13) 0.0027(11) -0.0023(10) 0.0098(11)
C45 0.0184(12) 0.0154(12) 0.0191(12) -0.0010(10) 0.0002(10) 0.0057(10)
C46 0.0187(12) 0.0162(12) 0.0150(12) 0.0018(9) 0.0010(9) 0.0060(10)
C47 0.0353(17) 0.048(2) 0.0264(16) 0.0202(15) 0.0029(13) 0.0182(15)
C48 0.0186(13) 0.0231(13) 0.0230(14) 0.0012(11) 0.0008(10) 0.0067(11)
C49 0.0201(12) 0.0150(12) 0.0194(12) 0.0030(10) 0.0060(10) 0.0057(10)
C50 0.0343(16) 0.0139(12) 0.0281(15) 0.0012(11) 0.0031(12) 0.0080(12)
C51 0.135(5) 0.0256(19) 0.075(3) 0.001(2) -0.047(3) 0.038(3)
C52 0.056(3) 0.0199(16) 0.095(4) 0.0110(19) 0.039(3) 0.0078(17)
C53 0.069(3) 0.0250(17) 0.061(3) 0.0041(17) 0.035(2) 0.0187(18)

loop_
_atom_type_symbol
_atom_type_description
_atom_type_scat_dispersion_real
_atom_type_scat_dispersion_imag
_atom_type_scat_source
C C 0.0033 0.0016
;
International Tables for Crystallography
(Vol. C, Tables 4.2.6.8 and 6.1.1.4)
;
P P 0.1023 0.0942
;
International Tables for Crystallography
(Vol. C, Tables 4.2.6.8 and 6.1.1.4)
;
Pd Pd -0.9988 1.0072
;
International Tables for Crystallography
(Vol. C, Tables 4.2.6.8 and 6.1.1.4)
;
O O 0.0106 0.0060
;
International Tables for Crystallography
(Vol. C, Tables 4.2.6.8 and 6.1.1.4)
;
H H 0.0000 0.0000
;
International Tables for Crystallography
(Vol. C, Table 6.1.1.4)
;
F F 0.0171 0.0103
;
International Tables for Crystallography
(Vol. C, Tables 4.2.6.8 and 6.1.1.4)
;

loop_
_geom_angle_atom_site_label_1
_geom_angle_atom_site_label_2
_geom_angle_atom_site_label_3
_geom_angle
_geom_angle_site_symmetry_1
_geom_angle_site_symmetry_3
_geom_angle_publ_flag
C1 Pd1 O1 178.44(8) . . ?
C1 Pd1 P2 86.97(7) . . ?
O1 Pd1 P2 94.56(5) . . ?
C1 Pd1 P1 90.25(7) . . ?
O1 Pd1 P1 88.23(5) . . ?
P2 Pd1 P1 176.98(2) . . ?
C19 P1 C13 104.79(12) . . ?
C19 P1 C7 111.02(12) . . ?
C13 P1 C7 103.67(11) . . ?
C19 P1 Pd1 107.39(8) . . ?
C13 P1 Pd1 111.15(9) . . ?
C7 P1 Pd1 118.06(8) . . ?
C41 P2 C33 106.21(12) . . ?
C41 P2 C25 102.19(12) . . ?
C33 P2 C25 100.69(12) . . ?
C41 P2 Pd1 113.88(9) . . ?
C33 P2 Pd1 117.25(9) . . ?
C25 P2 Pd1 114.76(8) . . ?
C47 F13 F19 50.5(3) . . ?
F19 F14 C47 61.4(3) . . ?
F19 F14 F15 102.2(4) . . ?
C47 F14 F15 46.4(3) . . ?
C47 F15 F14 50.0(3) . . ?
F14 F19 C47 61.1(4) . . ?
F14 F19 F13 99.7(4) . . ?
C47 F19 F13 46.3(2) . . ?
C49 O1 Pd1 117.09(17) . . ?
C2 C1 C6 117.4(2) . . ?
C2 C1 Pd1 121.55(19) . . ?
C6 C1 Pd1 121.03(19) . . ?
C3 C2 C1 121.2(2) . . ?
C3 C2 H2 119.4 . . ?
C1 C2 H2 119.4 . . ?
C4 C3 C2 120.4(3) . . ?
C4 C3 H3 119.8 . . ?
C2 C3 H3 119.8 . . ?
C3 C4 C5 119.3(3) . . ?
C3 C4 H4 120.3 . . ?
C5 C4 H4 120.3 . . ?
C4 C5 C6 120.2(3) . . ?
C4 C5 H5 119.9 . . ?
C6 C5 H5 119.9 . . ?
C5 C6 C1 121.4(2) . . ?
C5 C6 H6 119.3 . . ?
C1 C6 H6 119.3 . . ?
C12 C7 C8 109.4(2) . . ?
C12 C7 P1 116.92(18) . . ?
C8 C7 P1 112.74(17) . . ?
C12 C7 H7 105.6 . . ?
C8 C7 H7 105.6 . . ?
P1 C7 H7 105.6 . . ?
C9 C8 C7 110.1(2) . . ?
C9 C8 H8A 109.6 . . ?
C7 C8 H8A 109.6 . . ?
C9 C8 H8B 109.6 . . ?
C7 C8 H8B 109.6 . . ?
H8A C8 H8B 108.2 . . ?
C10 C9 C8 111.2(2) . . ?
C10 C9 H9A 109.4 . . ?
C8 C9 H9A 109.4 . . ?
C10 C9 H9B 109.4 . . ?
C8 C9 H9B 109.4 . . ?
H9A C9 H9B 108.0 . . ?
C11 C10 C9 111.3(2) . . ?
C11 C10 H10A 109.4 . . ?
C9 C10 H10A 109.4 . . ?
C11 C10 H10B 109.4 . . ?
C9 C10 H10B 109.4 . . ?
H10A C10 H10B 108.0 . . ?
C10 C11 C12 112.3(2) . . ?
C10 C11 H11A 109.1 . . ?
C12 C11 H11A 109.1 . . ?
C10 C11 H11B 109.1 . . ?
C12 C11 H11B 109.1 . . ?
H11A C11 H11B 107.9 . . ?
C11 C12 C7 110.1(2) . . ?
C11 C12 H12A 109.6 . . ?
C7 C12 H12A 109.6 . . ?
C11 C12 H12B 109.6 . . ?
C7 C12 H12B 109.6 . . ?
H12A C12 H12B 108.2 . . ?
C18 C13 C14 109.7(2) . . ?
C18 C13 P1 113.35(18) . . ?
C14 C13 P1 110.48(18) . . ?
C18 C13 H13 107.7 . . ?
C14 C13 H13 107.7 . . ?
P1 C13 H13 107.7 . . ?
C15 C14 C13 111.0(2) . . ?
C15 C14 H14A 109.4 . . ?
C13 C14 H14A 109.4 . . ?
C15 C14 H14B 109.4 . . ?
C13 C14 H14B 109.4 . . ?
H14A C14 H14B 108.0 . . ?
C16 C15 C14 111.1(3) . . ?
C16 C15 H15A 109.4 . . ?
C14 C15 H15A 109.4 . . ?
C16 C15 H15B 109.4 . . ?
C14 C15 H15B 109.4 . . ?
H15A C15 H15B 108.0 . . ?
C17 C16 C15 110.5(3) . . ?
C17 C16 H16A 109.5 . . ?
C15 C16 H16A 109.5 . . ?
C17 C16 H16B 109.5 . . ?
C15 C16 H16B 109.5 . . ?
H16A C16 H16B 108.1 . . ?
C16 C17 C18 110.8(2) . . ?
C16 C17 H17A 109.5 . . ?
C18 C17 H17A 109.5 . . ?
C16 C17 H17B 109.5 . . ?
C18 C17 H17B 109.5 . . ?
H17A C17 H17B 108.1 . . ?
C13 C18 C17 111.1(2) . . ?
C13 C18 H18A 109.4 . . ?
C17 C18 H18A 109.4 . . ?
C13 C18 H18B 109.4 . . ?
C17 C18 H18B 109.4 . . ?
H18A C18 H18B 108.0 . . ?
C20 C19 C24 111.3(2) . . ?
C20 C19 P1 115.59(18) . . ?
C24 C19 P1 113.73(18) . . ?
C20 C19 H19 105.0 . . ?
C24 C19 H19 105.0 . . ?
P1 C19 H19 105.0 . . ?
C21 C20 C19 110.1(2) . . ?
C21 C20 H20A 109.7 . . ?
C19 C20 H20A 109.7 . . ?
C21 C20 H20B 109.7 . . ?
C19 C20 H20B 109.7 . . ?
H20A C20 H20B 108.2 . . ?
C22 C21 C20 111.0(2) . . ?
C22 C21 H21A 109.4 . . ?
C20 C21 H21A 109.4 . . ?
C22 C21 H21B 109.4 . . ?
C20 C21 H21B 109.4 . . ?
H21A C21 H21B 108.0 . . ?
C21 C22 C23 111.0(2) . . ?
C21 C22 H22A 109.4 . . ?
C23 C22 H22A 109.4 . . ?
C21 C22 H22B 109.4 . . ?
C23 C22 H22B 109.4 . . ?
H22A C22 H22B 108.0 . . ?
C22 C23 C24 111.3(2) . . ?
C22 C23 H23A 109.4 . . ?
C24 C23 H23A 109.4 . . ?
C22 C23 H23B 109.4 . . ?
C24 C23 H23B 109.4 . . ?
H23A C23 H23B 108.0 . . ?
C23 C24 C19 110.4(2) . . ?
C23 C24 H24A 109.6 . . ?
C19 C24 H24A 109.6 . . ?
C23 C24 H24B 109.6 . . ?
C19 C24 H24B 109.6 . . ?
H24A C24 H24B 108.1 . . ?
C30 C25 C26 118.7(2) . . ?
C30 C25 P2 120.1(2) . . ?
C26 C25 P2 121.0(2) . . ?
C27 C26 C25 120.2(3) . . ?
C27 C26 H26 119.9 . . ?
C25 C26 H26 119.9 . . ?
C26 C27 C28 121.0(3) . . ?
C26 C27 C31 120.9(3) . . ?
C28 C27 C31 118.1(3) . . ?
C29 C28 C27 118.6(3) . . ?
C29 C28 H28 120.7 . . ?
C27 C28 H28 120.7 . . ?
C28 C29 C30 121.2(3) . . ?
C28 C29 C32 120.5(3) . . ?
C30 C29 C32 118.3(3) . . ?
C25 C30 C29 120.2(3) . . ?
C25 C30 H30 119.9 . . ?
C29 C30 H30 119.9 . . ?
F2 C31 F1 107.7(3) . . ?
F2 C31 F3 106.5(3) . . ?
F1 C31 F3 105.2(3) . . ?
F2 C31 C27 111.8(3) . . ?
F1 C31 C27 113.3(3) . . ?
F3 C31 C27 111.8(3) . . ?
F4 C32 F5 107.8(4) . . ?
F4 C32 F6 105.5(3) . . ?
F5 C32 F6 104.9(3) . . ?
F4 C32 C29 113.1(3) . . ?
F5 C32 C29 112.2(3) . . ?
F6 C32 C29 112.7(2) . . ?
C38 C33 C34 119.5(2) . . ?
C38 C33 P2 122.5(2) . . ?
C34 C33 P2 117.9(2) . . ?
C35 C34 C33 119.6(3) . . ?
C35 C34 H34 120.2 . . ?
C33 C34 H34 120.2 . . ?
C34 C35 C36 121.0(3) . . ?
C34 C35 C39 120.4(3) . . ?
C36 C35 C39 118.6(3) . . ?
C37 C36 C35 118.8(3) . . ?
C37 C36 H36 120.6 . . ?
C35 C36 H36 120.6 . . ?
C36 C37 C38 121.1(3) . . ?
C36 C37 C40 120.5(3) . . ?
C38 C37 C40 118.4(3) . . ?
C37 C38 C33 120.0(3) . . ?
C37 C38 H38 120.0 . . ?
C33 C38 H38 120.0 . . ?
F7 C39 F8 106.7(3) . . ?
F7 C39 F9 105.6(3) . . ?
F8 C39 F9 106.1(3) . . ?
F7 C39 C35 112.2(3) . . ?
F8 C39 C35 113.2(3) . . ?
F9 C39 C35 112.3(3) . . ?
F10 C40 F12 112.9(3) . . ?
F10 C40 F11 104.5(3) . . ?
F12 C40 F11 102.0(4) . . ?
F10 C40 C37 112.9(3) . . ?
F12 C40 C37 111.9(3) . . ?
F11 C40 C37 111.9(3) . . ?
C42 C41 C46 119.6(2) . . ?
C42 C41 P2 121.8(2) . . ?
C46 C41 P2 118.5(2) . . ?
C43 C42 C41 120.0(3) . . ?
C43 C42 H42 120.0 . . ?
C41 C42 H42 120.0 . . ?
C44 C43 C42 120.5(3) . . ?
C44 C43 C47 120.5(3) . . ?
C42 C43 C47 119.0(3) . . ?
C43 C44 C45 119.4(3) . . ?
C43 C44 H44 120.3 . . ?
C45 C44 H44 120.3 . . ?
C44 C45 C46 120.9(3) . . ?
C44 C45 C48 118.4(2) . . ?
C46 C45 C48 120.7(2) . . ?
C45 C46 C41 119.7(2) . . ?
C45 C46 H46 120.2 . . ?
C41 C46 H46 120.2 . . ?
F13 C47 F15 101.2(4) . . ?
F13 C47 F14 126.9(4) . . ?
F15 C47 F14 83.6(4) . . ?
F13 C47 F19 83.2(4) . . ?
F15 C47 F19 130.9(4) . . ?
F14 C47 F19 57.5(4) . . ?
F13 C47 C43 113.8(3) . . ?
F15 C47 C43 112.5(3) . . ?
F14 C47 C43 112.5(3) . . ?
F19 C47 C43 109.7(3) . . ?
F18 C48 F17 106.4(2) . . ?
F18 C48 F16 106.9(2) . . ?
F17 C48 F16 107.1(2) . . ?
F18 C48 C45 111.6(2) . . ?
F17 C48 C45 112.1(2) . . ?
F16 C48 C45 112.4(2) . . ?
O2 C49 O1 124.4(2) . . ?
O2 C49 C50 119.3(2) . . ?
O1 C49 C50 116.4(2) . . ?
C51 C50 C53 110.5(4) . . ?
C51 C50 C52 108.7(4) . . ?
C53 C50 C52 108.6(3) . . ?
C51 C50 C49 111.7(3) . . ?
C53 C50 C49 108.7(3) . . ?
C52 C50 C49 108.6(3) . . ?
C50 C51 H51A 109.5 . . ?
C50 C51 H51B 109.5 . . ?
H51A C51 H51B 109.5 . . ?
C50 C51 H51C 109.5 . . ?
H51A C51 H51C 109.5 . . ?
H51B C51 H51C 109.5 . . ?
C50 C52 H52A 109.5 . . ?
C50 C52 H52B 109.5 . . ?
H52A C52 H52B 109.5 . . ?
C50 C52 H52C 109.5 . . ?
H52A C52 H52C 109.5 . . ?
H52B C52 H52C 109.5 . . ?
C50 C53 H53A 109.5 . . ?
C50 C53 H53B 109.5 . . ?
H53A C53 H53B 109.5 . . ?
C50 C53 H53C 109.5 . . ?
H53A C53 H53C 109.5 . . ?
H53B C53 H53C 109.5 . . ?
C55 C54 C57 46.4(6) . 2_566 ?
C55 C54 C58 47.7(6) . . ?
C57 C54 C58 93.9(6) 2_566 . ?
C54 C55 C57 90.9(8) . 2_566 ?
C54 C55 C58 91.6(8) . . ?
C57 C55 C58 172.8(10) 2_566 . ?
C54 C55 C56 132.3(8) . . ?
C57 C55 C56 136.4(8) 2_566 . ?
C58 C55 C56 40.7(5) . . ?
C54 C55 C56 133.6(8) . 2_566 ?
C57 C55 C56 42.8(5) 2_566 2_566 ?
C58 C55 C56 134.5(8) . 2_566 ?
C56 C55 C56 93.9(5) . 2_566 ?
C58 C56 C57 174.4(9) . . ?
C58 C56 C55 52.3(6) . . ?
C57 C56 C55 133.2(7) . . ?
C58 C56 C55 138.2(7) . 2_566 ?
C57 C56 C55 47.4(6) . 2_566 ?
C55 C56 C55 86.1(5) . 2_566 ?
C56 C57 C55 89.8(8) . 2_566 ?
C56 C57 C54 132.5(8) . 2_566 ?
C55 C57 C54 42.7(5) 2_566 2_566 ?
C56 C58 C55 87.0(8) . . ?
C56 C58 C54 127.7(9) . . ?
C55 C58 C54 40.7(5) . . ?

loop_
_geom_bond_atom_site_label_1
_geom_bond_atom_site_label_2
_geom_bond_distance
_geom_bond_site_symmetry_2
_geom_bond_publ_flag
Pd1 C1 2.006(2) . ?
Pd1 O1 2.1193(18) . ?
Pd1 P2 2.3163(7) . ?
Pd1 P1 2.3323(7) . ?
P1 C19 1.841(3) . ?
P1 C13 1.849(3) . ?
P1 C7 1.857(3) . ?
P2 C41 1.824(3) . ?
P2 C33 1.831(3) . ?
P2 C25 1.844(3) . ?
F1 C31 1.324(4) . ?
F2 C31 1.318(4) . ?
F3 C31 1.332(4) . ?
F4 C32 1.294(4) . ?
F5 C32 1.302(4) . ?
F6 C32 1.309(4) . ?
F7 C39 1.313(4) . ?
F8 C39 1.318(4) . ?
F9 C39 1.328(4) . ?
F10 C40 1.313(5) . ?
F11 C40 1.343(5) . ?
F12 C40 1.321(5) . ?
F13 C47 1.278(5) . ?
F13 F19 1.754(8) . ?
F14 F19 1.308(9) . ?
F14 C47 1.358(6) . ?
F14 F15 1.762(8) . ?
F15 C47 1.283(5) . ?
F16 C48 1.339(3) . ?
F17 C48 1.338(3) . ?
F18 C48 1.337(3) . ?
F19 C47 1.362(6) . ?
O1 C49 1.286(3) . ?
O2 C49 1.238(3) . ?
O3 O3 1.662(15) 2_667 ?
C1 C2 1.400(4) . ?
C1 C6 1.400(4) . ?
C2 C3 1.395(4) . ?
C2 H2 0.9300 . ?
C3 C4 1.387(4) . ?
C3 H3 0.9300 . ?
C4 C5 1.388(4) . ?
C4 H4 0.9300 . ?
C5 C6 1.393(4) . ?
C5 H5 0.9300 . ?
C6 H6 0.9300 . ?
C7 C12 1.538(4) . ?
C7 C8 1.541(3) . ?
C7 H7 0.9800 . ?
C8 C9 1.532(4) . ?
C8 H8A 0.9700 . ?
C8 H8B 0.9700 . ?
C9 C10 1.530(4) . ?
C9 H9A 0.9700 . ?
C9 H9B 0.9700 . ?
C10 C11 1.524(4) . ?
C10 H10A 0.9700 . ?
C10 H10B 0.9700 . ?
C11 C12 1.534(4) . ?
C11 H11A 0.9700 . ?
C11 H11B 0.9700 . ?
C12 H12A 0.9700 . ?
C12 H12B 0.9700 . ?
C13 C18 1.529(4) . ?
C13 C14 1.536(4) . ?
C13 H13 0.9800 . ?
C14 C15 1.526(4) . ?
C14 H14A 0.9700 . ?
C14 H14B 0.9700 . ?
C15 C16 1.524(4) . ?
C15 H15A 0.9700 . ?
C15 H15B 0.9700 . ?
C16 C17 1.521(4) . ?
C16 H16A 0.9700 . ?
C16 H16B 0.9700 . ?
C17 C18 1.531(4) . ?
C17 H17A 0.9700 . ?
C17 H17B 0.9700 . ?
C18 H18A 0.9700 . ?
C18 H18B 0.9700 . ?
C19 C20 1.533(4) . ?
C19 C24 1.540(3) . ?
C19 H19 0.9800 . ?
C20 C21 1.532(4) . ?
C20 H20A 0.9700 . ?
C20 H20B 0.9700 . ?
C21 C22 1.522(4) . ?
C21 H21A 0.9700 . ?
C21 H21B 0.9700 . ?
C22 C23 1.525(4) . ?
C22 H22A 0.9700 . ?
C22 H22B 0.9700 . ?
C23 C24 1.526(4) . ?
C23 H23A 0.9700 . ?
C23 H23B 0.9700 . ?
C24 H24A 0.9700 . ?
C24 H24B 0.9700 . ?
C25 C30 1.395(4) . ?
C25 C26 1.397(4) . ?
C26 C27 1.391(4) . ?
C26 H26 0.9300 . ?
C27 C28 1.392(4) . ?
C27 C31 1.503(4) . ?
C28 C29 1.380(4) . ?
C28 H28 0.9300 . ?
C29 C30 1.396(4) . ?
C29 C32 1.504(4) . ?
C30 H30 0.9300 . ?
C33 C38 1.388(4) . ?
C33 C34 1.399(4) . ?
C34 C35 1.389(4) . ?
C34 H34 0.9300 . ?
C35 C36 1.390(4) . ?
C35 C39 1.503(4) . ?
C36 C37 1.385(5) . ?
C36 H36 0.9300 . ?
C37 C38 1.387(4) . ?
C37 C40 1.507(4) . ?
C38 H38 0.9300 . ?
C41 C42 1.395(4) . ?
C41 C46 1.397(4) . ?
C42 C43 1.393(4) . ?
C42 H42 0.9300 . ?
C43 C44 1.384(4) . ?
C43 C47 1.498(4) . ?
C44 C45 1.388(4) . ?
C44 H44 0.9300 . ?
C45 C46 1.388(4) . ?
C45 C48 1.503(4) . ?
C46 H46 0.9300 . ?
C49 C50 1.544(4) . ?
C50 C51 1.509(5) . ?
C50 C53 1.513(5) . ?
C50 C52 1.527(5) . ?
C51 H51A 0.9600 . ?
C51 H51B 0.9600 . ?
C51 H51C 0.9600 . ?
C52 H52A 0.9600 . ?
C52 H52B 0.9600 . ?
C52 H52C 0.9600 . ?
C53 H53A 0.9600 . ?
C53 H53B 0.9600 . ?
C53 H53C 0.9600 . ?
C54 C55 1.132(10) . ?
C54 C57 1.669(12) 2_566 ?
C54 C58 1.735(12) . ?
C55 C57 1.209(11) 2_566 ?
C55 C58 1.283(12) . ?
C55 C56 1.620(9) . ?
C55 C56 1.643(9) 2_566 ?
C56 C58 1.058(10) . ?
C56 C57 1.116(10) . ?

loop_
_geom_torsion_atom_site_label_1
_geom_torsion_atom_site_label_2
_geom_torsion_atom_site_label_3
_geom_torsion_atom_site_label_4
_geom_torsion
_geom_torsion_site_symmetry_1
_geom_torsion_site_symmetry_2
_geom_torsion_site_symmetry_3
_geom_torsion_site_symmetry_4
_geom_torsion_publ_flag
F19 F14 F15 C47 28.0(3) . . . . ?
F15 F14 F19 C47 -22.8(3) . . . . ?
C47 F14 F19 F13 26.6(3) . . . . ?
F15 F14 F19 F13 3.8(3) . . . . ?
C47 F13 F19 F14 -32.8(3) . . . . ?
C6 C1 C2 C3 -0.3(4) . . . . ?
Pd1 C1 C2 C3 -179.0(2) . . . . ?
C1 C2 C3 C4 0.9(4) . . . . ?
C2 C3 C4 C5 -0.9(4) . . . . ?
C3 C4 C5 C6 0.3(4) . . . . ?
C4 C5 C6 C1 0.4(4) . . . . ?
C2 C1 C6 C5 -0.3(4) . . . . ?
Pd1 C1 C6 C5 178.4(2) . . . . ?
C19 P1 C7 C12 78.5(2) . . . . ?
C13 P1 C7 C12 -33.6(2) . . . . ?
Pd1 P1 C7 C12 -156.95(16) . . . . ?
C19 P1 C7 C8 -49.6(2) . . . . ?
C13 P1 C7 C8 -161.60(18) . . . . ?
Pd1 P1 C7 C8 75.00(19) . . . . ?
C12 C7 C8 C9 59.9(3) . . . . ?
P1 C7 C8 C9 -168.19(18) . . . . ?
C7 C8 C9 C10 -57.8(3) . . . . ?
C8 C9 C10 C11 54.2(3) . . . . ?
C9 C10 C11 C12 -53.5(3) . . . . ?
C10 C11 C12 C7 56.0(3) . . . . ?
C8 C7 C12 C11 -58.6(3) . . . . ?
P1 C7 C12 C11 171.75(19) . . . . ?
C19 P1 C13 C18 52.2(2) . . . . ?
C7 P1 C13 C18 168.6(2) . . . . ?
Pd1 P1 C13 C18 -63.5(2) . . . . ?
C19 P1 C13 C14 175.71(19) . . . . ?
C7 P1 C13 C14 -67.8(2) . . . . ?
Pd1 P1 C13 C14 60.02(19) . . . . ?
C18 C13 C14 C15 -56.6(3) . . . . ?
P1 C13 C14 C15 177.8(2) . . . . ?
C13 C14 C15 C16 56.8(4) . . . . ?
C14 C15 C16 C17 -56.5(4) . . . . ?
C15 C16 C17 C18 56.7(4) . . . . ?
C14 C13 C18 C17 56.9(3) . . . . ?
P1 C13 C18 C17 -179.1(2) . . . . ?
C16 C17 C18 C13 -57.5(3) . . . . ?
C13 P1 C19 C20 58.8(2) . . . . ?
C7 P1 C19 C20 -52.5(2) . . . . ?
Pd1 P1 C19 C20 177.11(17) . . . . ?
C13 P1 C19 C24 -170.60(19) . . . . ?
C7 P1 C19 C24 78.1(2) . . . . ?
Pd1 P1 C19 C24 -52.3(2) . . . . ?
C24 C19 C20 C21 56.6(3) . . . . ?
P1 C19 C20 C21 -171.7(2) . . . . ?
C19 C20 C21 C22 -57.1(3) . . . . ?
C20 C21 C22 C23 57.2(4) . . . . ?
C21 C22 C23 C24 -56.6(3) . . . . ?
C22 C23 C24 C19 55.6(3) . . . . ?
C20 C19 C24 C23 -56.0(3) . . . . ?
P1 C19 C24 C23 171.35(19) . . . . ?
C41 P2 C25 C30 143.5(2) . . . . ?
C33 P2 C25 C30 34.1(2) . . . . ?
Pd1 P2 C25 C30 -92.7(2) . . . . ?
C41 P2 C25 C26 -41.3(2) . . . . ?
C33 P2 C25 C26 -150.7(2) . . . . ?
Pd1 P2 C25 C26 82.4(2) . . . . ?
C30 C25 C26 C27 -2.3(4) . . . . ?
P2 C25 C26 C27 -177.5(2) . . . . ?
C25 C26 C27 C28 2.5(4) . . . . ?
C25 C26 C27 C31 -177.5(3) . . . . ?
C26 C27 C28 C29 -1.0(4) . . . . ?
C31 C27 C28 C29 179.0(3) . . . . ?
C27 C28 C29 C30 -0.7(4) . . . . ?
C27 C28 C29 C32 179.2(3) . . . . ?
C26 C25 C30 C29 0.7(4) . . . . ?
P2 C25 C30 C29 175.9(2) . . . . ?
C28 C29 C30 C25 0.8(4) . . . . ?
C32 C29 C30 C25 -179.0(2) . . . . ?
C26 C27 C31 F2 126.8(3) . . . . ?
C28 C27 C31 F2 -53.2(4) . . . . ?
C26 C27 C31 F1 4.8(4) . . . . ?
C28 C27 C31 F1 -175.2(3) . . . . ?
C26 C27 C31 F3 -113.9(3) . . . . ?
C28 C27 C31 F3 66.1(4) . . . . ?
C28 C29 C32 F4 11.8(5) . . . . ?
C30 C29 C32 F4 -168.3(4) . . . . ?
C28 C29 C32 F5 -110.5(4) . . . . ?
C30 C29 C32 F5 69.4(4) . . . . ?
C28 C29 C32 F6 131.3(3) . . . . ?
C30 C29 C32 F6 -48.8(4) . . . . ?
C41 P2 C33 C38 -13.4(3) . . . . ?
C25 P2 C33 C38 92.8(2) . . . . ?
Pd1 P2 C33 C38 -142.0(2) . . . . ?
C41 P2 C33 C34 169.1(2) . . . . ?
C25 P2 C33 C34 -84.7(2) . . . . ?
Pd1 P2 C33 C34 40.5(2) . . . . ?
C38 C33 C34 C35 -3.3(4) . . . . ?
P2 C33 C34 C35 174.3(2) . . . . ?
C33 C34 C35 C36 1.9(4) . . . . ?
C33 C34 C35 C39 -178.8(3) . . . . ?
C34 C35 C36 C37 0.5(4) . . . . ?
C39 C35 C36 C37 -178.9(3) . . . . ?
C35 C36 C37 C38 -1.4(4) . . . . ?
C35 C36 C37 C40 178.6(3) . . . . ?
C36 C37 C38 C33 0.0(4) . . . . ?
C40 C37 C38 C33 180.0(3) . . . . ?
C34 C33 C38 C37 2.3(4) . . . . ?
P2 C33 C38 C37 -175.1(2) . . . . ?
C34 C35 C39 F7 117.4(4) . . . . ?
C36 C35 C39 F7 -63.2(4) . . . . ?
C34 C35 C39 F8 -3.5(5) . . . . ?
C36 C35 C39 F8 175.9(3) . . . . ?
C34 C35 C39 F9 -123.7(3) . . . . ?
C36 C35 C39 F9 55.6(4) . . . . ?
C36 C37 C40 F10 5.9(5) . . . . ?
C38 C37 C40 F10 -174.0(3) . . . . ?
C36 C37 C40 F12 134.6(4) . . . . ?
C38 C37 C40 F12 -45.4(5) . . . . ?
C36 C37 C40 F11 -111.7(4) . . . . ?
C38 C37 C40 F11 68.4(4) . . . . ?
C33 P2 C41 C42 73.5(2) . . . . ?
C25 P2 C41 C42 -31.6(3) . . . . ?
Pd1 P2 C41 C42 -155.9(2) . . . . ?
C33 P2 C41 C46 -110.3(2) . . . . ?
C25 P2 C41 C46 144.6(2) . . . . ?
Pd1 P2 C41 C46 20.2(2) . . . . ?
C46 C41 C42 C43 -1.0(4) . . . . ?
P2 C41 C42 C43 175.1(2) . . . . ?
C41 C42 C43 C44 -0.5(4) . . . . ?
C41 C42 C43 C47 -177.9(3) . . . . ?
C42 C43 C44 C45 1.0(4) . . . . ?
C47 C43 C44 C45 178.5(3) . . . . ?
C43 C44 C45 C46 -0.1(4) . . . . ?
C43 C44 C45 C48 -179.0(3) . . . . ?
C44 C45 C46 C41 -1.3(4) . . . . ?
C48 C45 C46 C41 177.5(2) . . . . ?
C42 C41 C46 C45 1.9(4) . . . . ?
P2 C41 C46 C45 -174.3(2) . . . . ?
F19 F13 C47 F15 130.4(4) . . . . ?
F19 F13 C47 F14 40.0(5) . . . . ?
F19 F13 C47 C43 -108.6(4) . . . . ?
F14 F15 C47 F13 -126.4(4) . . . . ?
F14 F15 C47 F19 -35.7(5) . . . . ?
F14 F15 C47 C43 111.7(4) . . . . ?
F19 F14 C47 F13 -49.1(6) . . . . ?
F15 F14 C47 F13 99.3(5) . . . . ?
F19 F14 C47 F15 -148.5(4) . . . . ?
F15 F14 C47 F19 148.5(4) . . . . ?
F19 F14 C47 C43 99.8(4) . . . . ?
F15 F14 C47 C43 -111.8(4) . . . . ?
F14 F19 C47 F13 142.5(4) . . . . ?
F14 F19 C47 F15 43.5(6) . . . . ?
F13 F19 C47 F15 -99.0(6) . . . . ?
F13 F19 C47 F14 -142.5(4) . . . . ?
F14 F19 C47 C43 -104.7(4) . . . . ?
F13 F19 C47 C43 112.9(4) . . . . ?
C44 C43 C47 F13 121.7(4) . . . . ?
C42 C43 C47 F13 -60.8(5) . . . . ?
C44 C43 C47 F15 -123.9(4) . . . . ?
C42 C43 C47 F15 53.6(5) . . . . ?
C44 C43 C47 F14 -31.5(6) . . . . ?
C42 C43 C47 F14 146.0(5) . . . . ?
C44 C43 C47 F19 30.5(6) . . . . ?
C42 C43 C47 F19 -152.0(5) . . . . ?
C44 C45 C48 F18 45.3(3) . . . . ?
C46 C45 C48 F18 -133.6(3) . . . . ?
C44 C45 C48 F17 -74.0(3) . . . . ?
C46 C45 C48 F17 107.2(3) . . . . ?
C44 C45 C48 F16 165.3(2) . . . . ?
C46 C45 C48 F16 -13.5(4) . . . . ?
Pd1 O1 C49 O2 -7.9(4) . . . . ?
Pd1 O1 C49 C50 172.33(18) . . . . ?
O2 C49 C50 C51 173.6(4) . . . . ?
O1 C49 C50 C51 -6.7(5) . . . . ?
O2 C49 C50 C53 -64.2(4) . . . . ?
O1 C49 C50 C53 115.6(3) . . . . ?
O2 C49 C50 C52 53.8(4) . . . . ?
O1 C49 C50 C52 -126.5(3) . . . . ?
C58 C54 C55 C57 -173.2(10) . . . 2_566 ?
C57 C54 C55 C58 173.2(10) 2_566 . . . ?
C57 C54 C55 C56 173.2(13) 2_566 . . . ?
C58 C54 C55 C56 0.0(7) . . . . ?
C57 C54 C55 C56 -0.9(7) 2_566 . . 2_566 ?
C58 C54 C55 C56 -174.1(13) . . . 2_566 ?
C54 C55 C56 C58 0.0(11) . . . . ?
C57 C55 C56 C58 170.1(14) 2_566 . . . ?
C56 C55 C56 C58 175.8(9) 2_566 . . . ?
C54 C55 C56 C57 178.5(10) . . . . ?
C57 C55 C56 C57 -11.4(18) 2_566 . . . ?
C58 C55 C56 C57 178.5(12) . . . . ?
C56 C55 C56 C57 -5.8(9) 2_566 . . . ?
C54 C55 C56 C55 -175.7(12) . . . 2_566 ?
C57 C55 C56 C55 -5.6(9) 2_566 . . 2_566 ?
C58 C55 C56 C55 -175.8(9) . . . 2_566 ?
C56 C55 C56 C55 -0.001(0) 2_566 . . 2_566 ?
C55 C56 C57 C55 7.8(13) . . . 2_566 ?
C55 C56 C57 C54 8.7(15) . . . 2_566 ?
C55 C56 C57 C54 0.9(7) 2_566 . . 2_566 ?
C55 C56 C58 C55 6.4(14) 2_566 . . . ?
C55 C56 C58 C54 0.0(7) . . . . ?
C55 C56 C58 C54 6.3(17) 2_566 . . . ?
C54 C55 C58 C56 -180.0(8) . . . . ?
C56 C55 C58 C56 -5.9(13) 2_566 . . . ?
C56 C55 C58 C54 180.0(8) . . . . ?
C56 C55 C58 C54 174.0(13) 2_566 . . . ?
C55 C54 C58 C56 0.0(10) . . . . ?
C57 C54 C58 C56 -4.9(11) 2_566 . . . ?
C57 C54 C58 C55 -4.9(7) 2_566 . . . ?
